data_2240471
loop_
_publ_author_name
'Adam, Farook'
'Ameram, Nadiah'
'Eltayeb, Naser Eltaher'

_publ_section_title
;
 Crystal structure of
 4-methyl-<i>N</i>-[(4-methylpyridin-2-yl)carbamothioyl]benzamide
;
_journal_coeditor_code HB7367
_journal_issue 3
_journal_name_full 'Acta Crystallographica Section E'
_journal_page_first 315
_journal_page_last 317
_journal_paper_doi 10.1107/S2056989015003412
_journal_volume 71
_journal_year 2015
_chemical_formula_iupac 'C15 H15 N3 O S'
_chemical_formula_moiety 'C15 H15 N3 O S'
_chemical_formula_sum 'C15 H15 N3 O S'
_chemical_formula_weight 285.36
_chemical_name_systematic
;
4-Methyl-<i>N</i>-[(4-methylpyridin-2-yl)carbamothioyl]benzamide
;
_space_group_IT_number 14
_symmetry_cell_setting monoclinic
_symmetry_space_group_name_Hall '-P 2ybc'
_symmetry_space_group_name_H-M 'P 1 21/c 1'
_atom_sites_solution_hydrogens geom
_atom_sites_solution_primary direct
_atom_sites_solution_secondary difmap
_audit_creation_method SHELXL-97
_cell_angle_alpha 90.00
_cell_angle_beta 101.431(2)
_cell_angle_gamma 90.00
_cell_formula_units_Z 4
_cell_length_a 11.5297(12)
_cell_length_b 6.1860(6)
_cell_length_c 20.657(2)
_cell_measurement_reflns_used 3960
_cell_measurement_temperature 294(2)
_cell_measurement_theta_max 25.85
_cell_measurement_theta_min 2.42
_cell_volume 1444.1(2)
_computing_cell_refinement
;
SAINT (Bruker, 2005)
;
_computing_data_collection
;
APEX2 (Bruker, 2005)
;
_computing_data_reduction
;
SAINT (Bruker, 2005)
;
_computing_molecular_graphics
;
SHELXTL (Sheldrick, 2008)
;
_computing_publication_material
;
SHELXTL (Sheldrick, 2008) and PLATON (Spek, 2009)
;
_computing_structure_refinement
;
SHELXTL (Sheldrick, 2008)
;
_computing_structure_solution
;
SHELXTL (Sheldrick, 2008)
;
_diffrn_ambient_temperature 294(2)
_diffrn_measured_fraction_theta_full 0.994
_diffrn_measured_fraction_theta_max 0.994
_diffrn_measurement_device_type 'Bruker APEXII CCD'
_diffrn_measurement_method '\f and \w scans'
_diffrn_radiation_monochromator graphite
_diffrn_radiation_source 'fine-focus sealed tube'
_diffrn_radiation_type MoK\a
_diffrn_radiation_wavelength 0.71073
_diffrn_reflns_av_R_equivalents 0.0284
_diffrn_reflns_av_sigmaI/netI 0.0297
_diffrn_reflns_limit_h_max 16
_diffrn_reflns_limit_h_min -16
_diffrn_reflns_limit_k_max 8
_diffrn_reflns_limit_k_min -8
_diffrn_reflns_limit_l_max 29
_diffrn_reflns_limit_l_min -29
_diffrn_reflns_number 15813
_diffrn_reflns_theta_full 30.11
_diffrn_reflns_theta_max 30.11
_diffrn_reflns_theta_min 1.80
_diffrn_standards_number 0
_exptl_absorpt_coefficient_mu 0.223
_exptl_absorpt_correction_T_max 0.9809
_exptl_absorpt_correction_T_min 0.9196
_exptl_absorpt_correction_type multi-scan
_exptl_absorpt_process_details
;
(SADABS; Bruker, 2005)
;
_exptl_crystal_colour colourless
_exptl_crystal_density_diffrn 1.313
_exptl_crystal_density_method 'not measured'
_exptl_crystal_description plate
_exptl_crystal_F_000 600
_exptl_crystal_size_max 0.38
_exptl_crystal_size_mid 0.34
_exptl_crystal_size_min 0.09
_refine_diff_density_max 0.271
_refine_diff_density_min -0.191
_refine_ls_extinction_method none
_refine_ls_goodness_of_fit_ref 1.046
_refine_ls_hydrogen_treatment mixed
_refine_ls_matrix_type full
_refine_ls_number_parameters 191
_refine_ls_number_reflns 4233
_refine_ls_number_restraints 0
_refine_ls_restrained_S_all 1.046
_refine_ls_R_factor_all 0.0771
_refine_ls_R_factor_gt 0.0480
_refine_ls_shift/su_max 0.000
_refine_ls_shift/su_mean 0.000
_refine_ls_structure_factor_coef Fsqd
_refine_ls_weighting_details 'calc w=1/[\s^2^(Fo^2^)+(0.0866P)^2^+0.1249P] where P=(Fo^2^+2Fc^2^)/3'
_refine_ls_weighting_scheme calc
_refine_ls_wR_factor_gt 0.1419
_refine_ls_wR_factor_ref 0.1636
_reflns_number_gt 2790
_reflns_number_total 4233
_reflns_threshold_expression I>2\s(I)
_cod_data_source_file hb7367sup1.cif
_cod_data_source_block I
_cod_original_cell_volume 1444.1(3)
_cod_original_sg_symbol_H-M 'P 21/c'
_cod_database_code 2240471
_cod_database_fobs_code 2240471

loop_
_symmetry_equiv_pos_as_xyz
'x, y, z'
'-x, y+1/2, -z+1/2'
'-x, -y, -z'
'x, -y-1/2, z-1/2'

loop_
_atom_site_type_symbol
_atom_site_label
_atom_site_fract_x
_atom_site_fract_y
_atom_site_fract_z
_atom_site_U_iso_or_equiv
_atom_site_adp_type
_atom_site_calc_flag
_atom_site_refinement_flags
_atom_site_occupancy
_atom_site_symmetry_multiplicity
S S1 0.47752(4) 0.82687(9) 0.41107(2) 0.0655(2) Uani d . 1 1
O O1 0.10758(10) 1.0358(2) 0.43058(7) 0.0664(4) Uani d . 1 1
N N1 0.30931(13) 1.0520(2) 0.44717(7) 0.0489(3) Uani d . 1 1
N N2 0.24183(13) 0.7757(3) 0.37524(7) 0.0499(3) Uani d . 1 1
N N3 0.11827(13) 0.5315(3) 0.31789(8) 0.0656(4) Uani d . 1 1
C C1 0.11290(16) 1.3270(3) 0.53813(9) 0.0549(4) Uani d . 1 1
H H1A 0.0514 1.2271 0.5317 0.066 Uiso calc R 1 1
C C2 0.11387(17) 1.4947(3) 0.58230(9) 0.0618(5) Uani d . 1 1
H H2A 0.0534 1.5049 0.6060 0.074 Uiso calc R 1 1
C C3 0.20271(18) 1.6472(3) 0.59200(9) 0.0585(5) Uani d . 1 1
C C4 0.29222(18) 1.6283(3) 0.55643(9) 0.0595(5) Uani d . 1 1
H H4A 0.3525 1.7306 0.5622 0.071 Uiso calc R 1 1
C C5 0.29362(16) 1.4598(3) 0.51247(8) 0.0525(4) Uani d . 1 1
H H5A 0.3547 1.4492 0.4892 0.063 Uiso calc R 1 1
C C6 0.20408(14) 1.3073(3) 0.50317(8) 0.0463(4) Uani d . 1 1
C C7 0.20039(14) 1.1224(3) 0.45721(8) 0.0481(4) Uani d . 1 1
C C8 0.33584(14) 0.8813(3) 0.40921(7) 0.0456(4) Uani d . 1 1
C C9 0.23136(14) 0.5873(3) 0.33544(7) 0.0485(4) Uani d . 1 1
C C10 0.32251(15) 0.4763(3) 0.31581(8) 0.0546(4) Uani d . 1 1
H H10A 0.4004 0.5224 0.3292 0.065 Uiso calc R 1 1
C C11 0.29672(18) 0.2966(3) 0.27621(8) 0.0549(4) Uani d . 1 1
C C12 0.18012(19) 0.2358(4) 0.25798(10) 0.0673(5) Uani d . 1 1
H H12A 0.1591 0.1146 0.2316 0.081 Uiso calc R 1 1
C C13 0.0953(2) 0.3570(4) 0.27931(12) 0.0766(6) Uani d . 1 1
H H13A 0.0167 0.3150 0.2661 0.092 Uiso calc R 1 1
C C14 0.2033(3) 1.8322(4) 0.64013(11) 0.0836(7) Uani d . 1 1
H H14A 0.2708 1.9228 0.6397 0.125 Uiso calc R 1 1
H H14B 0.2073 1.7754 0.6838 0.125 Uiso calc R 1 1
H H14C 0.1322 1.9156 0.6274 0.125 Uiso calc R 1 1
C C15 0.3924(2) 0.1738(4) 0.25264(13) 0.0834(7) Uani d . 1 1
H H15A 0.4636 0.1785 0.2858 0.125 Uiso calc R 1 1
H H15B 0.4068 0.2380 0.2126 0.125 Uiso calc R 1 1
H H15C 0.3682 0.0262 0.2443 0.125 Uiso calc R 1 1
H H1N2 0.181(2) 0.810(4) 0.3871(12) 0.083(7) Uiso d . 1 1
H H1N1 0.3673(18) 1.100(3) 0.4720(10) 0.055(5) Uiso d . 1 1

loop_
_atom_site_aniso_label
_atom_site_aniso_U_11
_atom_site_aniso_U_22
_atom_site_aniso_U_33
_atom_site_aniso_U_12
_atom_site_aniso_U_13
_atom_site_aniso_U_23
S1 0.0427(3) 0.0886(4) 0.0651(3) -0.0032(2) 0.0107(2) -0.0266(2)
O1 0.0437(7) 0.0727(10) 0.0793(9) 0.0008(6) 0.0035(6) -0.0220(7)
N1 0.0440(7) 0.0525(9) 0.0488(7) -0.0028(6) 0.0057(6) -0.0086(6)
N2 0.0429(7) 0.0548(9) 0.0498(7) 0.0016(6) 0.0040(6) -0.0088(6)
N3 0.0508(8) 0.0691(11) 0.0723(10) -0.0025(8) 0.0012(7) -0.0189(8)
C1 0.0478(9) 0.0604(11) 0.0555(9) 0.0019(8) 0.0083(7) -0.0018(8)
C2 0.0624(11) 0.0725(13) 0.0510(9) 0.0149(10) 0.0124(8) -0.0027(8)
C3 0.0731(12) 0.0516(11) 0.0464(9) 0.0149(9) 0.0011(8) 0.0002(7)
C4 0.0701(12) 0.0457(10) 0.0602(10) -0.0014(9) 0.0066(9) 0.0008(8)
C5 0.0597(10) 0.0466(10) 0.0520(9) 0.0011(8) 0.0127(7) 0.0038(7)
C6 0.0475(8) 0.0447(9) 0.0452(8) 0.0044(7) 0.0053(6) 0.0016(6)
C7 0.0454(8) 0.0494(10) 0.0480(8) 0.0005(7) 0.0054(7) -0.0004(7)
C8 0.0457(8) 0.0501(9) 0.0401(7) -0.0016(7) 0.0064(6) -0.0001(6)
C9 0.0495(9) 0.0526(10) 0.0407(7) -0.0004(7) 0.0029(6) -0.0006(7)
C10 0.0548(10) 0.0566(11) 0.0534(9) -0.0008(8) 0.0131(7) -0.0033(8)
C11 0.0730(12) 0.0469(10) 0.0460(8) 0.0014(8) 0.0148(8) 0.0007(7)
C12 0.0770(13) 0.0601(12) 0.0648(11) -0.0072(10) 0.0138(10) -0.0136(9)
C13 0.0624(12) 0.0760(15) 0.0862(14) -0.0093(10) 0.0022(10) -0.0282(12)
C14 0.114(2) 0.0673(15) 0.0669(13) 0.0168(12) 0.0112(13) -0.0144(10)
C15 0.0940(17) 0.0733(16) 0.0907(16) 0.0025(12) 0.0374(14) -0.0172(12)

loop_
_atom_type_symbol
_atom_type_description
_atom_type_scat_dispersion_real
_atom_type_scat_dispersion_imag
_atom_type_scat_source
C C 0.0033 0.0016 'International Tables Vol C Tables 4.2.6.8 and 6.1.1.4'
H H 0.0000 0.0000 'International Tables Vol C Tables 4.2.6.8 and 6.1.1.4'
N N 0.0061 0.0033 'International Tables Vol C Tables 4.2.6.8 and 6.1.1.4'
O O 0.0106 0.0060 'International Tables Vol C Tables 4.2.6.8 and 6.1.1.4'
S S 0.1246 0.1234 'International Tables Vol C Tables 4.2.6.8 and 6.1.1.4'

loop_
_geom_angle_atom_site_label_1
_geom_angle_atom_site_label_2
_geom_angle_atom_site_label_3
_geom_angle
C7 N1 C8 129.34(15)
C7 N1 H1N1 116.6(14)
C8 N1 H1N1 112.9(14)
C8 N2 C9 132.25(15)
C8 N2 H1N2 111.7(17)
C9 N2 H1N2 114.2(17)
C9 N3 C13 116.14(17)
C2 C1 C6 120.01(18)
C2 C1 H1A 120.0
C6 C1 H1A 120.0
C3 C2 C1 121.29(17)
C3 C2 H2A 119.4
C1 C2 H2A 119.4
C2 C3 C4 118.38(17)
C2 C3 C14 121.3(2)
C4 C3 C14 120.3(2)
C5 C4 C3 121.21(18)
C5 C4 H4A 119.4
C3 C4 H4A 119.4
C6 C5 C4 119.94(17)
C6 C5 H5A 120.0
C4 C5 H5A 120.0
C5 C6 C1 119.15(16)
C5 C6 C7 122.77(15)
C1 C6 C7 118.08(15)
O1 C7 N1 122.22(16)
O1 C7 C6 122.46(15)
N1 C7 C6 115.31(15)
N2 C8 N1 114.97(14)
N2 C8 S1 127.11(13)
N1 C8 S1 117.91(12)
N3 C9 C10 123.61(16)
N3 C9 N2 109.77(15)
C10 C9 N2 126.61(15)
C11 C10 C9 119.22(17)
C11 C10 H10A 120.4
C9 C10 H10A 120.4
C12 C11 C10 117.90(18)
C12 C11 C15 121.03(18)
C10 C11 C15 121.07(19)
C13 C12 C11 118.87(19)
C13 C12 H12A 120.6
C11 C12 H12A 120.6
N3 C13 C12 124.3(2)
N3 C13 H13A 117.9
C12 C13 H13A 117.9
C3 C14 H14A 109.5
C3 C14 H14B 109.5
H14A C14 H14B 109.5
C3 C14 H14C 109.5
H14A C14 H14C 109.5
H14B C14 H14C 109.5
C11 C15 H15A 109.5
C11 C15 H15B 109.5
H15A C15 H15B 109.5
C11 C15 H15C 109.5
H15A C15 H15C 109.5
H15B C15 H15C 109.5

loop_
_geom_bond_atom_site_label_1
_geom_bond_atom_site_label_2
_geom_bond_distance
S1 C8 1.6609(16)
O1 C7 1.225(2)
N1 C7 1.383(2)
N1 C8 1.385(2)
N1 H1N1 0.81(2)
N2 C8 1.339(2)
N2 C9 1.417(2)
N2 H1N2 0.82(2)
N3 C9 1.328(2)
N3 C13 1.337(3)
C1 C2 1.380(3)
C1 C6 1.394(2)
C1 H1A 0.9300
C2 C3 1.378(3)
C2 H2A 0.9300
C3 C4 1.385(3)
C3 C14 1.515(3)
C4 C5 1.385(3)
C4 H4A 0.9300
C5 C6 1.384(2)
C5 H5A 0.9300
C6 C7 1.482(2)
C9 C10 1.382(2)
C10 C11 1.377(3)
C10 H10A 0.9300
C11 C12 1.375(3)
C11 C15 1.498(3)
C12 C13 1.373(3)
C12 H12A 0.9300
C13 H13A 0.9300
C14 H14A 0.9600
C14 H14B 0.9600
C14 H14C 0.9600
C15 H15A 0.9600
C15 H15B 0.9600
C15 H15C 0.9600

loop_
_geom_hbond_atom_site_label_D
_geom_hbond_atom_site_label_H
_geom_hbond_atom_site_label_A
_geom_hbond_site_symmetry_A
_geom_hbond_distance_DH
_geom_hbond_distance_HA
_geom_hbond_distance_DA
_geom_hbond_angle_DHA
_geom_hbond_publ_flag
N2 H1N2 O1 . 0.82(2) 1.94(2) 2.644(2) 144(2) yes
N1 H1N1 S1 3_676 0.81(2) 2.74(2) 3.5106(15) 157.8(18) yes
C10 H10A S1 . 0.93 2.57 3.2211(19) 127 yes

loop_
_geom_torsion_atom_site_label_1
_geom_torsion_atom_site_label_2
_geom_torsion_atom_site_label_3
_geom_torsion_atom_site_label_4
_geom_torsion
C6 C1 C2 C3 1.2(3)
C1 C2 C3 C4 -0.3(3)
C1 C2 C3 C14 179.57(18)
C2 C3 C4 C5 -0.5(3)
C14 C3 C4 C5 179.64(17)
C3 C4 C5 C6 0.4(3)
C4 C5 C6 C1 0.5(3)
C4 C5 C6 C7 -179.68(16)
C2 C1 C6 C5 -1.2(3)
C2 C1 C6 C7 178.91(16)
C8 N1 C7 O1 -1.1(3)
C8 N1 C7 C6 177.94(15)
C5 C6 C7 O1 -152.85(18)
C1 C6 C7 O1 27.0(2)
C5 C6 C7 N1 28.1(2)
C1 C6 C7 N1 -152.03(16)
C9 N2 C8 N1 -174.80(16)
C9 N2 C8 S1 4.2(3)
C7 N1 C8 N2 3.2(3)
C7 N1 C8 S1 -175.97(14)
C13 N3 C9 C10 0.3(3)
C13 N3 C9 N2 179.18(18)
C8 N2 C9 N3 173.13(18)
C8 N2 C9 C10 -8.0(3)
N3 C9 C10 C11 -0.4(3)
N2 C9 C10 C11 -179.18(16)
C9 C10 C11 C12 0.0(3)
C9 C10 C11 C15 178.80(19)
C10 C11 C12 C13 0.7(3)
C15 C11 C12 C13 -178.2(2)
C9 N3 C13 C12 0.4(4)
C11 C12 C13 N3 -0.9(4)
